data_7050263
loop_
_publ_author_name
'Xu Ji-Qing'
'Hai-Ying Bie'
'Jing Lu'
'Jie-Hui Yu'
'Xiao Zhang'

_publ_section_title
;
Syntheses, Characterization and Optical Properties
of Some Copper(I) Halides with 1,10-Phenanthroline Ligand
;
_journal_name_full 'New J.Chem.(Nouv.J.Chim.)'
_journal_year 2004
_chemical_formula_sum 'C12 H8 Cu I N2'
_chemical_formula_weight 370.64
_space_group_IT_number 2
_symmetry_cell_setting triclinic
_symmetry_space_group_name_Hall '-P 1'
_symmetry_space_group_name_H-M 'P -1'
_atom_sites_solution_hydrogens geom
_atom_sites_solution_primary direct
_atom_sites_solution_secondary difmap
_cell_angle_alpha 96.74(3)
_cell_angle_beta 104.05(3)
_cell_angle_gamma 109.21(3)
_cell_formula_units_Z 2
_cell_length_a 7.6507(15)
_cell_length_b 9.0871(18)
_cell_length_c 9.1094(18)
_cell_measurement_reflns_used ?
_cell_measurement_temperature 293(2)
_cell_measurement_theta_max 27.36
_cell_measurement_theta_min 2.43
_cell_volume 566.55(19)
_diffrn_ambient_temperature 293(2)
_diffrn_detector_area_resol_mean 10.0
_diffrn_measurement_device_type 'Rigaku RAXIS-RAPID'
_diffrn_measurement_method ?
_diffrn_radiation_monochromator graphite
_diffrn_radiation_source 'fine-focus sealed tube'
_diffrn_radiation_type MoK\a
_diffrn_radiation_wavelength 0.71073
_diffrn_reflns_av_R_equivalents 0.0327
_diffrn_reflns_av_sigmaI/netI 0.0216
_diffrn_reflns_limit_h_max 9
_diffrn_reflns_limit_h_min 0
_diffrn_reflns_limit_k_max 11
_diffrn_reflns_limit_k_min -11
_diffrn_reflns_limit_l_max 11
_diffrn_reflns_limit_l_min -11
_diffrn_reflns_number 2476
_diffrn_reflns_theta_max 27.36
_diffrn_reflns_theta_min 2.43
_diffrn_standards_decay_% 0
_diffrn_standards_interval_count 0
_diffrn_standards_interval_time ?
_diffrn_standards_number 0
_exptl_absorpt_coefficient_mu 4.622
_exptl_absorpt_correction_T_max 1.3285
_exptl_absorpt_correction_T_min 0.6543
_exptl_absorpt_correction_type multi-scan
_exptl_absorpt_process_details
;
Higashi, T.(1995).Program for Absorption Correction.
Rigaku Corporation, Tokyo,Japan.
;
_exptl_crystal_colour red
_exptl_crystal_density_diffrn 2.173
_exptl_crystal_density_meas ?
_exptl_crystal_density_method 'not measured'
_exptl_crystal_description plate
_exptl_crystal_F_000 352
_exptl_crystal_size_max 0.452
_exptl_crystal_size_mid 0.274
_exptl_crystal_size_min 0.038
_refine_ls_extinction_coef ?
_refine_ls_extinction_method none
_refine_ls_goodness_of_fit_ref 1.035
_refine_ls_hydrogen_treatment constr
_refine_ls_matrix_type full
_refine_ls_number_parameters 145
_refine_ls_number_reflns 2476
_refine_ls_number_restraints 0
_refine_ls_restrained_S_all 1.035
_refine_ls_R_factor_all 0.0381
_refine_ls_R_factor_gt 0.0333
_refine_ls_shift/su_max 0.000
_refine_ls_shift/su_mean 0.000
_refine_ls_structure_factor_coef Fsqd
_refine_ls_weighting_details 'calc w=1/[\s^2^(Fo^2^)+(0.0702P)^2^+0.0000P] where P=(Fo^2^+2Fc^2^)/3'
_refine_ls_weighting_scheme calc
_refine_ls_wR_factor_gt 0.0918
_refine_ls_wR_factor_ref 0.0939
_reflns_number_gt 2169
_reflns_number_total 2476
_reflns_threshold_expression I>2\sigma(I)
_cod_depositor_comments
;
The following automatic conversions were performed:
'_symmetry_cell_setting' value 'Triclinic' changed to 'triclinic'
according to '/home/saulius/struct/CIF-dictionaries/cif_core.dic'
dictionary named 'cif_core.dic' version 2.4.1 from 2010-06-29.

Automatic conversion script
Id: cif_fix_enum 1527 2010-12-29 10:47:43Z saulius 
;
_cod_database_code 7050263

loop_
_symmetry_equiv_pos_as_xyz
'x, y, z'
'-x, -y, -z'

loop_
_atom_site_label
_atom_site_type_symbol
_atom_site_fract_x
_atom_site_fract_y
_atom_site_fract_z
_atom_site_U_iso_or_equiv
_atom_site_adp_type
_atom_site_occupancy
_atom_site_symmetry_multiplicity
_atom_site_calc_flag
_atom_site_refinement_flags
_atom_site_disorder_assembly
_atom_site_disorder_group
Cu1 Cu 0.65943(7) 0.57101(5) 0.62043(5) 0.03326(14) Uani 1 1 d . . .
I1 I 0.60309(4) 0.30437(3) 0.45180(2) 0.04017(12) Uani 1 1 d . . .
C1 C 1.0259(6) 0.8599(5) 0.6302(5) 0.0391(8) Uani 1 1 d . . .
H1A H 0.9773 0.8405 0.5229 0.047 Uiso 1 1 calc R . .
C2 C 1.1979(6) 0.9925(5) 0.7047(6) 0.0461(10) Uani 1 1 d . . .
H2A H 1.2625 1.0574 0.6478 0.055 Uiso 1 1 calc R . .
C3 C 1.2683(6) 1.0240(5) 0.8630(6) 0.0449(10) Uani 1 1 d . . .
H3A H 1.3800 1.1125 0.9154 0.054 Uiso 1 1 calc R . .
C4 C 1.1709(5) 0.9223(4) 0.9454(5) 0.0358(8) Uani 1 1 d . . .
C5 C 1.2380(6) 0.9423(5) 1.1113(5) 0.0440(10) Uani 1 1 d . . .
H5A H 1.3466 1.0311 1.1689 0.053 Uiso 1 1 calc R . .
C6 C 1.1473(6) 0.8358(5) 1.1846(4) 0.0403(9) Uani 1 1 d . . .
H6A H 1.1958 0.8518 1.2917 0.048 Uiso 1 1 calc R . .
C7 C 0.9764(5) 0.6972(4) 1.1016(4) 0.0327(8) Uani 1 1 d . . .
C8 C 0.8820(6) 0.5784(5) 1.1701(4) 0.0405(9) Uani 1 1 d . . .
H8A H 0.9291 0.5853 1.2759 0.049 Uiso 1 1 calc R . .
C9 C 0.7200(6) 0.4517(5) 1.0818(4) 0.0385(8) Uani 1 1 d . . .
H9A H 0.6556 0.3714 1.1259 0.046 Uiso 1 1 calc R . .
C10 C 0.6538(5) 0.4461(5) 0.9231(4) 0.0342(8) Uani 1 1 d . . .
H10A H 0.5435 0.3597 0.8633 0.041 Uiso 1 1 calc R . .
C11 C 0.9014(5) 0.6788(4) 0.9399(4) 0.0265(7) Uani 1 1 d . . .
C12 C 1.0011(5) 0.7907(4) 0.8603(4) 0.0271(7) Uani 1 1 d . . .
N1 N 0.9297(4) 0.7616(3) 0.7035(3) 0.0289(6) Uani 1 1 d . . .
N2 N 0.7374(4) 0.5550(3) 0.8533(3) 0.0270(6) Uani 1 1 d . . .
